data_4511690
loop_
_publ_author_name
'Pfeiffer, Constance R.'
'Fowler, Drew A.'
'Atwood, Jerry L.'

_publ_section_title
;
 Endo vs Exo Bowl: Complexation of Xanthone by Pyrogallol[4]arenes
;
_journal_issue 8
_journal_name_full 'Crystal Growth &amp; Design'
_journal_page_first 4205
_journal_paper_doi 10.1021/cg500794w
_journal_volume 14
_journal_year 2014
_chemical_formula_moiety 'C36 H40 O12, C6.5 H4 O1, 4(C3 H8 O1)'
_chemical_formula_sum 'C54.5 H76 O17'
_chemical_formula_weight 1003.15
_chemical_name_common 'C-ethylpyrogallol[4]arene with xanthone'
_space_group_IT_number 14
_symmetry_cell_setting monoclinic
_symmetry_Int_Tables_number 14
_symmetry_space_group_name_Hall '-P 2yn'
_symmetry_space_group_name_H-M 'P 1 21/n 1'
_atom_sites_solution_hydrogens geom
_atom_sites_solution_primary direct
_atom_sites_solution_secondary difmap
_audit_creation_method SHELXL-97
_cell_angle_alpha 90.00
_cell_angle_beta 91.929(2)
_cell_angle_gamma 90.00
_cell_formula_units_Z 4
_cell_length_a 13.195(3)
_cell_length_b 26.798(5)
_cell_length_c 14.844(3)
_cell_measurement_reflns_used 7623
_cell_measurement_temperature 173(2)
_cell_measurement_theta_max 25.5
_cell_measurement_theta_min 2.2
_cell_volume 5245.9(19)
_computing_cell_refinement 'APEX2 (Bruker AXS, 2008)'
_computing_data_collection 'APEX2 (Bruker AXS, 2008)'
_computing_data_reduction 'APEX2 (Bruker AXS, 2008)'
_computing_molecular_graphics 'X-SEED, Barbour, 2001'
_computing_publication_material 'CIFTAB (Sheldrick, 2013)'
_computing_structure_refinement 'SHELXL-1997 (Sheldrick, 1997)'
_computing_structure_solution 'SHELXS-1997 (Sheldrick, 1997)'
_diffrn_ambient_temperature 173(2)
_diffrn_measured_fraction_theta_full 0.995
_diffrn_measured_fraction_theta_max 0.995
_diffrn_measurement_device_type 'Bruker APEXII CCD area detector'
_diffrn_measurement_method 'omega scans'
_diffrn_radiation_monochromator graphite
_diffrn_radiation_type MoK\a
_diffrn_radiation_wavelength 0.71073
_diffrn_reflns_av_R_equivalents 0.0664
_diffrn_reflns_av_sigmaI/netI 0.0470
_diffrn_reflns_limit_h_max 16
_diffrn_reflns_limit_h_min -16
_diffrn_reflns_limit_k_max 32
_diffrn_reflns_limit_k_min -32
_diffrn_reflns_limit_l_max 18
_diffrn_reflns_limit_l_min -18
_diffrn_reflns_number 53559
_diffrn_reflns_theta_full 25.73
_diffrn_reflns_theta_max 25.73
_diffrn_reflns_theta_min 1.57
_diffrn_source 'fine-focus sealed tube'
_diffrn_standards_decay_% 0.0
_exptl_absorpt_coefficient_mu 0.094
_exptl_absorpt_correction_T_max 0.98
_exptl_absorpt_correction_T_min 0.79
_exptl_absorpt_correction_type multi-scan
_exptl_absorpt_process_details
;
 Data were corrected for decay and absorption using the program SADABS 
 (Sheldrick, G. M. (2003). SADABS. Version 2.10. University of
 G\"ottingen, Germany).
;
_exptl_crystal_colour colourless
_exptl_crystal_density_diffrn 1.270
_exptl_crystal_density_method 'not measured'
_exptl_crystal_description prism
_exptl_crystal_F_000 2156
_exptl_crystal_size_max 0.42
_exptl_crystal_size_mid 0.38
_exptl_crystal_size_min 0.25
_refine_diff_density_max 0.949
_refine_diff_density_min -0.364
_refine_diff_density_rms 0.070
_refine_ls_extinction_method none
_refine_ls_goodness_of_fit_ref 1.025
_refine_ls_hydrogen_treatment constr
_refine_ls_matrix_type full
_refine_ls_number_parameters 692
_refine_ls_number_reflns 9955
_refine_ls_number_restraints 72
_refine_ls_restrained_S_all 1.052
_refine_ls_R_factor_all 0.0945
_refine_ls_R_factor_gt 0.0660
_refine_ls_shift/su_max 0.000
_refine_ls_shift/su_mean 0.000
_refine_ls_structure_factor_coef Fsqd
_refine_ls_weighting_details 'calc w=1/[\s^2^(Fo^2^)+(0.0959P)^2^+6.2096P] where P=(Fo^2^+2Fc^2^)/3'
_refine_ls_weighting_scheme calc
_refine_ls_wR_factor_gt 0.1715
_refine_ls_wR_factor_ref 0.1922
_reflns_number_gt 7057
_reflns_number_total 9955
_reflns_threshold_expression >2sigma(I)
_cod_data_source_file cg500794w_si_001.cif
_cod_data_source_block 5103fb
_cod_depositor_comments 'Adding full bibliography for 4511688--4511695.cif.'
_cod_original_cell_volume 5245.9(18)
_cod_original_sg_symbol_H-M 'P 21/n'
_cod_original_formula_sum 'C54.50 H76 O17'
_cod_database_code 4511690

loop_
_symmetry_equiv_pos_as_xyz
'x, y, z'
'-x+1/2, y+1/2, -z+1/2'
'-x, -y, -z'
'x-1/2, -y-1/2, z-1/2'

loop_
_atom_site_label
_atom_site_type_symbol
_atom_site_fract_x
_atom_site_fract_y
_atom_site_fract_z
_atom_site_U_iso_or_equiv
_atom_site_adp_type
_atom_site_occupancy
_atom_site_symmetry_multiplicity
_atom_site_calc_flag
_atom_site_refinement_flags
_atom_site_disorder_assembly
_atom_site_disorder_group
O12 O 0.40049(13) 0.19407(7) 0.66223(12) 0.0182(4) Uani 1 1 d . . .
H12 H 0.3615 0.1990 0.6172 0.022 Uiso 1 1 calc R . .
O6 O 0.80126(14) 0.19143(7) 0.09911(13) 0.0205(4) Uani 1 1 d . . .
H6 H 0.8129 0.1862 0.0446 0.025 Uiso 1 1 calc R . .
O8 O 0.96452(14) 0.23923(7) 0.41555(12) 0.0180(4) Uani 1 1 d . . .
H8 H 0.9331 0.2636 0.3925 0.022 Uiso 1 1 calc R . .
O9 O 0.89260(14) 0.19626(7) 0.56629(12) 0.0185(4) Uani 1 1 d . . .
H9 H 0.9168 0.2248 0.5582 0.022 Uiso 1 1 calc R . .
O7 O 0.91833(14) 0.20231(7) 0.24959(12) 0.0185(4) Uani 1 1 d . . .
H7 H 0.8806 0.1970 0.2039 0.022 Uiso 1 1 calc R . .
O3 O 0.29606(15) 0.20155(7) 0.18879(12) 0.0196(4) Uani 1 1 d . . .
H3 H 0.2483 0.1863 0.1620 0.024 Uiso 1 1 calc R . .
O11 O 0.57980(14) 0.22811(7) 0.73540(13) 0.0212(4) Uani 1 1 d . . .
H11 H 0.5248 0.2438 0.7309 0.025 Uiso 1 1 calc R . .
O1 O 0.29009(15) 0.20361(7) 0.50974(12) 0.0214(4) Uani 1 1 d . . .
H1 H 0.2597 0.2303 0.4965 0.026 Uiso 1 1 calc R . .
O10 O 0.75555(14) 0.18612(7) 0.70073(12) 0.0206(4) Uani 1 1 d . . .
H10 H 0.8001 0.1938 0.6641 0.025 Uiso 1 1 calc R . .
O4 O 0.44243(14) 0.19866(7) 0.07199(13) 0.0194(4) Uani 1 1 d . . .
H4 H 0.3956 0.1979 0.1089 0.023 Uiso 1 1 calc R . .
O5 O 0.62901(14) 0.23162(7) 0.02585(13) 0.0220(4) Uani 1 1 d . . .
H5 H 0.5741 0.2356 -0.0036 0.026 Uiso 1 1 calc R . .
O2 O 0.24145(17) 0.24536(8) 0.34979(13) 0.0277(5) Uani 1 1 d . . .
H2 H 0.2178 0.2517 0.2978 0.033 Uiso 1 1 calc R . .
C5 C 0.39936(19) 0.11257(9) 0.35767(17) 0.0140(5) Uani 1 1 d . . .
H13 H 0.4366 0.0823 0.3608 0.017 Uiso 1 1 calc R . .
C13 C 0.51884(19) 0.13232(9) 0.16501(17) 0.0137(5) Uani 1 1 d . . .
C12 C 0.6090(2) 0.11241(9) 0.20124(17) 0.0148(5) Uani 1 1 d . . .
H15 H 0.6054 0.0851 0.2419 0.018 Uiso 1 1 calc R . .
C14 C 0.80248(19) 0.10914(10) 0.22205(17) 0.0153(5) Uani 1 1 d . . .
H14 H 0.8583 0.1198 0.1823 0.018 Uiso 1 1 calc R . .
C15 C 0.88245(19) 0.17646(10) 0.32181(17) 0.0144(5) Uani 1 1 d . . .
C20 C 0.82644(18) 0.13206(9) 0.31423(17) 0.0141(5) Uani 1 1 d . . .
C4 C 0.37677(19) 0.13335(9) 0.27349(17) 0.0140(5) Uani 1 1 d . . .
C36 C 0.3979(2) 0.02974(11) 0.61999(19) 0.0240(6) Uani 1 1 d . . .
H36A H 0.4603 0.0408 0.6516 0.036 Uiso 1 1 calc R . .
H36B H 0.3991 -0.0066 0.6133 0.036 Uiso 1 1 calc R . .
H36C H 0.3393 0.0394 0.6548 0.036 Uiso 1 1 calc R . .
C6 C 0.36925(18) 0.13464(9) 0.43809(17) 0.0137(5) Uani 1 1 d . . .
C25 C 0.49010(19) 0.13240(9) 0.57287(17) 0.0136(5) Uani 1 1 d . . .
C19 C 0.79449(18) 0.11016(9) 0.39416(17) 0.0139(5) Uani 1 1 d . . .
H19 H 0.7567 0.0800 0.3899 0.017 Uiso 1 1 calc R . .
C10 C 0.7082(2) 0.17046(10) 0.11958(17) 0.0166(6) Uani 1 1 d . . .
C1 C 0.3175(2) 0.17982(10) 0.43164(17) 0.0166(6) Uani 1 1 d . . .
C11 C 0.70444(19) 0.13092(10) 0.18021(17) 0.0145(5) Uani 1 1 d . . .
C26 C 0.58398(19) 0.11314(9) 0.55058(17) 0.0133(5) Uani 1 1 d . . .
H26 H 0.5861 0.0877 0.5061 0.016 Uiso 1 1 calc R . .
C31 C 0.8038(2) 0.05166(10) 0.22274(18) 0.0183(6) Uani 1 1 d . . .
H31A H 0.8647 0.0399 0.2573 0.022 Uiso 1 1 calc R . .
H31B H 0.7433 0.0393 0.2536 0.022 Uiso 1 1 calc R . .
C18 C 0.81502(19) 0.13002(10) 0.47934(17) 0.0142(5) Uani 1 1 d . . .
C8 C 0.52586(19) 0.17361(10) 0.10753(17) 0.0156(5) Uani 1 1 d . . .
C21 C 0.77678(19) 0.10644(10) 0.56578(17) 0.0150(5) Uani 1 1 d . . .
H21 H 0.8272 0.1148 0.6153 0.018 Uiso 1 1 calc R . .
C24 C 0.48906(19) 0.17142(10) 0.63470(17) 0.0146(5) Uani 1 1 d . . .
C17 C 0.87092(19) 0.17428(10) 0.48421(17) 0.0148(5) Uani 1 1 d . . .
C16 C 0.90569(19) 0.19663(9) 0.40626(18) 0.0155(5) Uani 1 1 d . . .
C7 C 0.41537(19) 0.11043(9) 0.18664(17) 0.0140(5) Uani 1 1 d . . .
H16 H 0.3672 0.1213 0.1370 0.017 Uiso 1 1 calc R . .
C22 C 0.6712(2) 0.16800(10) 0.65427(17) 0.0160(5) Uani 1 1 d . . .
C23 C 0.5784(2) 0.18967(10) 0.67466(17) 0.0155(5) Uani 1 1 d . . .
C3 C 0.3207(2) 0.17755(10) 0.26977(17) 0.0163(6) Uani 1 1 d . . .
C9 C 0.6204(2) 0.19186(10) 0.08320(17) 0.0167(6) Uani 1 1 d . . .
C2 C 0.2928(2) 0.20127(10) 0.34868(18) 0.0179(6) Uani 1 1 d . . .
C27 C 0.67550(19) 0.12968(9) 0.59088(17) 0.0140(5) Uani 1 1 d . . .
C28 C 0.39187(19) 0.11146(9) 0.53020(17) 0.0142(5) Uani 1 1 d . . .
H28 H 0.3358 0.1219 0.5698 0.017 Uiso 1 1 calc R . .
C35 C 0.3901(2) 0.05401(10) 0.52707(17) 0.0162(5) Uani 1 1 d . . .
H35A H 0.3263 0.0430 0.4961 0.019 Uiso 1 1 calc R . .
H35B H 0.4472 0.0422 0.4910 0.019 Uiso 1 1 calc R . .
C33 C 0.7703(2) 0.04942(10) 0.56057(17) 0.0167(6) Uani 1 1 d . . .
H33A H 0.7146 0.0400 0.5176 0.020 Uiso 1 1 calc R . .
H33B H 0.8344 0.0363 0.5370 0.020 Uiso 1 1 calc R . .
C34 C 0.7518(2) 0.02531(11) 0.65171(19) 0.0251(6) Uani 1 1 d . . .
H34A H 0.8065 0.0347 0.6948 0.038 Uiso 1 1 calc R . .
H34B H 0.7504 -0.0111 0.6449 0.038 Uiso 1 1 calc R . .
H34C H 0.6867 0.0368 0.6739 0.038 Uiso 1 1 calc R . .
C30 C 0.4380(2) 0.03112(11) 0.09461(19) 0.0239(6) Uani 1 1 d . . .
H30A H 0.3898 0.0442 0.0488 0.036 Uiso 1 1 calc R . .
H30B H 0.4323 -0.0053 0.0971 0.036 Uiso 1 1 calc R . .
H30C H 0.5071 0.0404 0.0791 0.036 Uiso 1 1 calc R . .
C29 C 0.4142(2) 0.05313(10) 0.18636(18) 0.0171(6) Uani 1 1 d . . .
H29A H 0.4647 0.0408 0.2319 0.020 Uiso 1 1 calc R . .
H29B H 0.3466 0.0414 0.2039 0.020 Uiso 1 1 calc R . .
C32 C 0.8043(3) 0.03006(11) 0.1277(2) 0.0312(7) Uani 1 1 d . . .
H32A H 0.7418 0.0397 0.0947 0.047 Uiso 1 1 calc R . .
H32B H 0.8086 -0.0064 0.1311 0.047 Uiso 1 1 calc R . .
H32C H 0.8629 0.0431 0.0963 0.047 Uiso 1 1 calc R . .
C1B C 0.5010(2) 0.48818(13) -0.0950(2) 0.0500(8) Uani 0.50 1 d PU . 1
C2B C 0.4645(3) 0.53450(16) -0.0627(3) 0.0520(11) Uani 1 1 d DU . .
C7B C 0.4644(3) 0.54512(14) 0.0302(3) 0.0443(9) Uani 1 1 d DU . .
O1E O 0.34975(16) 0.18898(7) 0.84125(13) 0.0254(5) Uani 1 1 d . . .
H1E H 0.3551 0.1891 0.7850 0.031 Uiso 1 1 calc R . .
C3E C 0.4782(3) 0.12565(14) 0.8733(3) 0.0468(10) Uani 1 1 d . . .
H3E1 H 0.4984 0.1226 0.8106 0.070 Uiso 1 1 calc R . .
H3E2 H 0.4903 0.0939 0.9046 0.070 Uiso 1 1 calc R . .
H3E3 H 0.5182 0.1520 0.9033 0.070 Uiso 1 1 calc R . .
C2E C 0.3663(3) 0.13878(12) 0.8752(2) 0.0375(8) Uani 1 1 d . . .
H2E H 0.3462 0.1382 0.9396 0.045 Uiso 1 1 calc R . .
C1E C 0.3011(4) 0.10213(16) 0.8247(3) 0.0695(15) Uani 1 1 d . . .
H1E1 H 0.2301 0.1127 0.8262 0.104 Uiso 1 1 calc R . .
H1E2 H 0.3085 0.0691 0.8527 0.104 Uiso 1 1 calc R . .
H1E3 H 0.3219 0.1004 0.7620 0.104 Uiso 1 1 calc R . .
O1F O 0.8446(2) 0.17121(9) 0.93215(17) 0.0431(6) Uani 1 1 d . . .
H1F H 0.8156 0.1866 0.8893 0.052 Uiso 1 1 calc R . .
C3F C 0.9224(3) 0.10773(15) 0.8391(3) 0.0460(9) Uani 1 1 d . . .
H3F1 H 0.8969 0.1214 0.7815 0.069 Uiso 1 1 calc R . .
H3F2 H 0.9305 0.0715 0.8338 0.069 Uiso 1 1 calc R . .
H3F3 H 0.9882 0.1229 0.8552 0.069 Uiso 1 1 calc R . .
C2F C 0.8484(3) 0.11911(14) 0.9112(3) 0.0419(9) Uani 1 1 d . . .
H2F H 0.8744 0.1019 0.9671 0.050 Uiso 1 1 calc R . .
C1F C 0.7439(3) 0.09917(17) 0.8917(3) 0.0519(10) Uani 1 1 d . . .
H1F1 H 0.7009 0.1064 0.9427 0.078 Uiso 1 1 calc R . .
H1F2 H 0.7473 0.0630 0.8825 0.078 Uiso 1 1 calc R . .
H1F3 H 0.7151 0.1151 0.8372 0.078 Uiso 1 1 calc R . .
O1D O 0.1464(2) 0.19330(10) 0.90514(18) 0.0314(9) Uani 0.813(6) 1 d P A 1
H1D H 0.2051 0.2017 0.8909 0.038 Uiso 0.813(6) 1 calc PR A 1
C2D C 0.0741(4) 0.23210(15) 0.8761(3) 0.0304(10) Uani 0.813(6) 1 d P A 1
H2D H 0.0076 0.2249 0.9039 0.036 Uiso 0.813(6) 1 calc PR A 1
C3D C 0.0588(5) 0.23034(19) 0.7749(3) 0.0473(13) Uani 0.813(6) 1 d P A 1
H3D1 H 0.0351 0.1971 0.7567 0.071 Uiso 0.813(6) 1 calc PR A 1
H3D2 H 0.1233 0.2375 0.7465 0.071 Uiso 0.813(6) 1 calc PR A 1
H3D3 H 0.0083 0.2553 0.7557 0.071 Uiso 0.813(6) 1 calc PR A 1
C1D C 0.1099(4) 0.28270(17) 0.9079(4) 0.0453(13) Uani 0.813(6) 1 d P A 1
H1D1 H 0.1175 0.2827 0.9738 0.068 Uiso 0.813(6) 1 calc PR A 1
H1D2 H 0.0601 0.3081 0.8888 0.068 Uiso 0.813(6) 1 calc PR A 1
H1D3 H 0.1754 0.2902 0.8818 0.068 Uiso 0.813(6) 1 calc PR A 1
O1C O 0.1670(2) 0.15832(11) 0.07841(17) 0.0504(7) Uani 1 1 d . . .
H1C H 0.1586 0.1696 0.0259 0.060 Uiso 1 1 calc R . .
C3C C 0.0969(3) 0.10900(15) 0.1924(3) 0.0460(9) Uani 1 1 d . . .
H3C1 H 0.1650 0.0977 0.2110 0.069 Uiso 1 1 calc R . .
H3C2 H 0.0475 0.0828 0.2049 0.069 Uiso 1 1 calc R . .
H3C3 H 0.0801 0.1392 0.2259 0.069 Uiso 1 1 calc R . .
C2C C 0.0937(3) 0.12017(14) 0.0934(3) 0.0418(9) Uani 1 1 d . . .
H2C H 0.0249 0.1330 0.0754 0.050 Uiso 1 1 calc R . .
C1C C 0.1171(3) 0.07511(17) 0.0364(3) 0.0610(12) Uani 1 1 d . . .
H1C1 H 0.1105 0.0841 -0.0276 0.092 Uiso 1 1 calc R . .
H1C2 H 0.0693 0.0482 0.0493 0.092 Uiso 1 1 calc R . .
H1C3 H 0.1864 0.0638 0.0504 0.092 Uiso 1 1 calc R . .
O1B O 0.5128(5) 0.4837(3) -0.1758(5) 0.091(2) Uani 0.50 1 d PU B 1
C6B C 0.4288(3) 0.59120(16) 0.0581(4) 0.0705(15) Uani 1 1 d DU . .
H6B H 0.4261 0.5982 0.1208 0.085 Uiso 1 1 calc R . .
C4B C 0.3960(4) 0.6175(2) -0.0914(5) 0.092(2) Uani 1 1 d DU . .
H4B H 0.3726 0.6428 -0.1318 0.111 Uiso 1 1 calc R . .
C3B C 0.4291(3) 0.5703(3) -0.1237(4) 0.0891(19) Uani 1 1 d DU . .
H3B H 0.4270 0.5634 -0.1865 0.107 Uiso 1 1 calc R . .
C5B C 0.3990(4) 0.6250(2) 0.0000(6) 0.096(2) Uani 1 1 d DU . .
H5B H 0.3782 0.6566 0.0221 0.116 Uiso 1 1 calc R . .
O2B O 0.5010(2) 0.48818(13) -0.0950(2) 0.0500(8) Uani 0.50 1 d PU . 2
C5D C 0.0417(14) 0.2423(6) 0.9139(14) 0.028(4) Uiso 0.187(6) 1 d PD A 2
H5D H -0.0110 0.2620 0.9453 0.033 Uiso 0.187(6) 1 calc PR A 2
O2D O 0.0560(16) 0.1909(6) 0.9412(13) 0.082(7) Uiso 0.187(6) 1 d PD A 2
H2D1 H 0.1095 0.1798 0.9195 0.099 Uiso 0.187(6) 1 calc PR A 2
C4D C 0.157(2) 0.2588(14) 0.930(3) 0.129(16) Uiso 0.187(6) 1 d PD A 2
H4D1 H 0.1714 0.2628 0.9947 0.193 Uiso 0.187(6) 1 calc PR A 2
H4D2 H 0.1681 0.2906 0.8992 0.193 Uiso 0.187(6) 1 calc PR A 2
H4D3 H 0.2015 0.2333 0.9057 0.193 Uiso 0.187(6) 1 calc PR A 2
C6D C 0.035(4) 0.2414(19) 0.808(2) 0.19(3) Uiso 0.187(6) 1 d PD A 2
H6D1 H -0.0304 0.2277 0.7877 0.291 Uiso 0.187(6) 1 calc PR A 2
H6D2 H 0.0899 0.2206 0.7856 0.291 Uiso 0.187(6) 1 calc PR A 2
H6D3 H 0.0421 0.2755 0.7851 0.291 Uiso 0.187(6) 1 calc PR A 2

loop_
_atom_site_aniso_label
_atom_site_aniso_U_11
_atom_site_aniso_U_22
_atom_site_aniso_U_33
_atom_site_aniso_U_23
_atom_site_aniso_U_13
_atom_site_aniso_U_12
O12 0.0121(9) 0.0263(10) 0.0160(10) -0.0059(8) -0.0013(7) 0.0047(8)
O6 0.0154(10) 0.0301(11) 0.0162(10) 0.0053(8) 0.0024(8) -0.0071(8)
O8 0.0172(10) 0.0173(10) 0.0194(10) 0.0011(8) -0.0011(8) -0.0046(7)
O9 0.0212(10) 0.0192(10) 0.0151(10) -0.0026(7) 0.0014(8) -0.0052(8)
O7 0.0183(10) 0.0226(10) 0.0145(9) 0.0027(8) 0.0009(8) -0.0062(8)
O3 0.0220(11) 0.0228(10) 0.0141(10) 0.0026(8) -0.0012(8) 0.0044(8)
O11 0.0156(10) 0.0256(11) 0.0223(10) -0.0110(8) -0.0009(8) 0.0032(8)
O1 0.0266(11) 0.0250(11) 0.0127(9) -0.0025(8) 0.0005(8) 0.0127(8)
O10 0.0133(10) 0.0295(11) 0.0190(10) -0.0081(8) 0.0016(8) -0.0044(8)
O4 0.0152(10) 0.0239(10) 0.0193(10) 0.0078(8) 0.0021(8) -0.0001(8)
O5 0.0172(10) 0.0276(11) 0.0210(10) 0.0127(8) -0.0020(8) -0.0056(8)
O2 0.0385(13) 0.0293(11) 0.0149(10) -0.0009(8) -0.0035(9) 0.0188(9)
C5 0.0097(12) 0.0159(13) 0.0165(13) -0.0012(10) 0.0016(10) -0.0002(10)
C13 0.0151(13) 0.0154(13) 0.0107(12) -0.0028(10) 0.0017(10) -0.0022(10)
C12 0.0183(14) 0.0152(13) 0.0111(12) -0.0001(10) 0.0034(10) -0.0010(10)
C14 0.0115(13) 0.0203(14) 0.0144(13) 0.0000(10) 0.0041(10) -0.0002(10)
C15 0.0103(12) 0.0184(13) 0.0147(13) 0.0033(10) 0.0025(10) 0.0017(10)
C20 0.0091(12) 0.0182(13) 0.0150(13) 0.0008(10) 0.0012(10) 0.0027(10)
C4 0.0111(12) 0.0168(13) 0.0142(13) -0.0013(10) 0.0011(10) -0.0017(10)
C36 0.0303(16) 0.0212(14) 0.0208(15) 0.0025(12) 0.0031(12) -0.0026(12)
C6 0.0101(12) 0.0163(13) 0.0149(13) -0.0002(10) 0.0011(10) -0.0019(10)
C25 0.0145(13) 0.0156(13) 0.0107(12) 0.0036(10) 0.0011(10) -0.0019(10)
C19 0.0084(12) 0.0151(13) 0.0184(13) 0.0003(10) 0.0014(10) -0.0004(10)
C10 0.0162(14) 0.0212(14) 0.0128(13) -0.0014(11) 0.0035(10) -0.0047(11)
C1 0.0159(13) 0.0218(14) 0.0123(13) -0.0044(11) 0.0013(10) 0.0019(10)
C11 0.0154(13) 0.0188(13) 0.0094(12) -0.0024(10) 0.0013(10) -0.0005(10)
C26 0.0150(13) 0.0146(12) 0.0104(12) -0.0001(10) 0.0024(10) -0.0009(10)
C31 0.0179(14) 0.0193(14) 0.0181(14) -0.0012(11) 0.0044(11) 0.0011(11)
C18 0.0099(12) 0.0182(13) 0.0146(13) 0.0008(10) 0.0023(10) 0.0023(10)
C8 0.0136(13) 0.0220(14) 0.0110(12) -0.0004(10) -0.0013(10) 0.0009(10)
C21 0.0121(13) 0.0209(14) 0.0122(13) -0.0002(10) 0.0018(10) -0.0001(10)
C24 0.0130(13) 0.0178(13) 0.0130(13) 0.0011(10) 0.0010(10) 0.0021(10)
C17 0.0128(13) 0.0172(13) 0.0143(13) -0.0027(10) 0.0007(10) -0.0001(10)
C16 0.0111(13) 0.0156(13) 0.0198(14) 0.0006(10) 0.0020(10) -0.0007(10)
C7 0.0130(13) 0.0166(13) 0.0125(13) 0.0000(10) 0.0024(10) -0.0007(10)
C22 0.0147(13) 0.0214(14) 0.0119(13) -0.0002(10) -0.0002(10) -0.0025(10)
C23 0.0165(13) 0.0180(13) 0.0122(13) -0.0025(10) 0.0012(10) 0.0004(10)
C3 0.0156(13) 0.0209(14) 0.0123(13) 0.0019(10) -0.0001(10) 0.0001(11)
C9 0.0195(14) 0.0193(14) 0.0111(13) 0.0022(10) -0.0006(10) -0.0040(11)
C2 0.0159(13) 0.0194(14) 0.0183(14) -0.0006(11) -0.0008(11) 0.0054(11)
C27 0.0140(13) 0.0173(13) 0.0108(12) 0.0023(10) 0.0036(10) 0.0001(10)
C28 0.0109(12) 0.0195(13) 0.0121(13) -0.0008(10) 0.0018(10) 0.0009(10)
C35 0.0178(13) 0.0179(13) 0.0131(13) -0.0011(10) 0.0011(10) -0.0024(10)
C33 0.0168(13) 0.0183(14) 0.0150(13) 0.0005(11) 0.0029(10) 0.0011(10)
C34 0.0318(17) 0.0234(15) 0.0203(15) 0.0062(12) 0.0015(12) -0.0005(12)
C30 0.0283(16) 0.0233(15) 0.0204(15) -0.0074(12) 0.0071(12) -0.0029(12)
C29 0.0145(13) 0.0196(14) 0.0174(14) -0.0022(11) 0.0048(11) -0.0031(10)
C32 0.045(2) 0.0239(16) 0.0252(17) -0.0061(13) 0.0109(14) -0.0047(14)
C1B 0.0398(17) 0.062(2) 0.0477(19) -0.0055(16) -0.0002(15) -0.0071(15)
C2B 0.0239(18) 0.058(2) 0.074(3) 0.013(2) -0.0025(18) -0.0099(17)
C7B 0.0225(17) 0.043(2) 0.068(3) -0.0118(19) 0.0093(17) -0.0055(15)
O1E 0.0281(11) 0.0285(11) 0.0199(10) -0.0004(8) 0.0039(9) -0.0023(9)
C3E 0.066(3) 0.036(2) 0.039(2) 0.0102(16) 0.0118(19) 0.0201(18)
C2E 0.055(2) 0.0265(17) 0.0318(18) 0.0011(14) 0.0173(16) -0.0057(15)
C1E 0.087(4) 0.045(2) 0.079(3) -0.022(2) 0.036(3) -0.030(2)
O1F 0.0445(16) 0.0457(15) 0.0399(14) 0.0021(12) 0.0130(12) -0.0059(12)
C3F 0.038(2) 0.056(2) 0.043(2) -0.0055(18) 0.0005(17) 0.0038(18)
C2F 0.040(2) 0.041(2) 0.044(2) -0.0039(17) 0.0030(17) -0.0042(16)
C1F 0.045(2) 0.071(3) 0.040(2) -0.001(2) 0.0019(18) -0.014(2)
O1D 0.0264(16) 0.0401(17) 0.0280(16) 0.0073(12) 0.0042(12) 0.0039(12)
C2D 0.037(2) 0.024(2) 0.029(2) 0.0022(17) -0.004(2) -0.0035(17)
C3D 0.072(4) 0.040(3) 0.029(2) 0.012(2) -0.011(2) 0.002(2)
C1D 0.043(3) 0.036(3) 0.057(3) -0.017(2) 0.011(2) -0.006(2)
O1C 0.0466(16) 0.075(2) 0.0290(14) 0.0067(13) -0.0121(12) -0.0183(14)
C3C 0.0270(19) 0.056(2) 0.056(2) 0.0041(19) 0.0087(17) -0.0005(16)
C2C 0.0245(18) 0.055(2) 0.045(2) -0.0027(18) -0.0030(15) 0.0010(16)
C1C 0.053(3) 0.064(3) 0.066(3) -0.018(2) 0.001(2) 0.005(2)
O1B 0.056(4) 0.145(6) 0.073(4) -0.053(4) 0.023(3) -0.033(4)
C6B 0.037(2) 0.041(2) 0.135(4) -0.008(3) 0.033(3) -0.0041(18)
C4B 0.034(2) 0.080(4) 0.163(6) 0.064(4) -0.001(3) -0.012(2)
C3B 0.031(2) 0.135(5) 0.101(4) 0.060(4) -0.008(2) -0.023(3)
C5B 0.032(2) 0.074(4) 0.183(6) 0.032(4) 0.015(3) -0.008(2)
O2B 0.0398(17) 0.062(2) 0.0477(19) -0.0055(16) -0.0002(15) -0.0071(15)

loop_
_atom_type_symbol
_atom_type_description
_atom_type_scat_dispersion_real
_atom_type_scat_dispersion_imag
_atom_type_scat_source
C C 0.0033 0.0016 'International Tables Vol C Tables 4.2.6.8 and 6.1.1.4'
H H 0.0000 0.0000 'International Tables Vol C Tables 4.2.6.8 and 6.1.1.4'
O O 0.0106 0.0060 'International Tables Vol C Tables 4.2.6.8 and 6.1.1.4'

loop_
_geom_angle_atom_site_label_1
_geom_angle_atom_site_label_2
_geom_angle_atom_site_label_3
_geom_angle
_geom_angle_site_symmetry_1
_geom_angle_site_symmetry_3
C24 O12 H12 109.5 . .
C10 O6 H6 109.5 . .
C16 O8 H8 109.5 . .
C17 O9 H9 109.5 . .
C15 O7 H7 109.5 . .
C3 O3 H3 109.5 . .
C23 O11 H11 109.5 . .
C1 O1 H1 109.5 . .
C22 O10 H10 109.5 . .
C8 O4 H4 109.5 . .
C9 O5 H5 109.5 . .
C2 O2 H2 109.5 . .
C4 C5 C6 122.5(2) . .
C4 C5 H13 118.7 . .
C6 C5 H13 118.7 . .
C12 C13 C8 117.6(2) . .
C12 C13 C7 121.9(2) . .
C8 C13 C7 120.5(2) . .
C13 C12 C11 122.7(2) . .
C13 C12 H15 118.6 . .
C11 C12 H15 118.6 . .
C20 C14 C11 110.9(2) . .
C20 C14 C31 113.3(2) . .
C11 C14 C31 113.1(2) . .
C20 C14 H14 106.3 . .
C11 C14 H14 106.3 . .
C31 C14 H14 106.3 . .
O7 C15 C16 115.9(2) . .
O7 C15 C20 124.0(2) . .
C16 C15 C20 120.1(2) . .
C19 C20 C15 117.4(2) . .
C19 C20 C14 122.2(2) . .
C15 C20 C14 120.4(2) . .
C5 C4 C3 118.2(2) . .
C5 C4 C7 121.9(2) . .
C3 C4 C7 119.9(2) . .
C35 C36 H36A 109.5 . .
C35 C36 H36B 109.5 . .
H36A C36 H36B 109.5 . .
C35 C36 H36C 109.5 . .
H36A C36 H36C 109.5 . .
H36B C36 H36C 109.5 . .
C1 C6 C5 117.4(2) . .
C1 C6 C28 119.9(2) . .
C5 C6 C28 122.7(2) . .
C24 C25 C26 117.6(2) . .
C24 C25 C28 121.4(2) . .
C26 C25 C28 120.9(2) . .
C18 C19 C20 123.7(2) . .
C18 C19 H19 118.2 . .
C20 C19 H19 118.2 . .
C9 C10 C11 121.3(2) . .
C9 C10 O6 118.6(2) . .
C11 C10 O6 119.9(2) . .
O1 C1 C2 119.5(2) . .
O1 C1 C6 119.0(2) . .
C2 C1 C6 121.4(2) . .
C10 C11 C12 117.8(2) . .
C10 C11 C14 120.3(2) . .
C12 C11 C14 121.9(2) . .
C25 C26 C27 122.8(2) . .
C25 C26 H26 118.6 . .
C27 C26 H26 118.6 . .
C32 C31 C14 111.9(2) . .
C32 C31 H31A 109.2 . .
C14 C31 H31A 109.2 . .
C32 C31 H31B 109.2 . .
C14 C31 H31B 109.2 . .
H31A C31 H31B 107.9 . .
C19 C18 C17 117.3(2) . .
C19 C18 C21 123.0(2) . .
C17 C18 C21 119.7(2) . .
O4 C8 C9 116.0(2) . .
O4 C8 C13 123.3(2) . .
C9 C8 C13 120.7(2) . .
C18 C21 C27 110.6(2) . .
C18 C21 C33 112.9(2) . .
C27 C21 C33 111.7(2) . .
C18 C21 H21 107.1 . .
C27 C21 H21 107.1 . .
C33 C21 H21 107.1 . .
O12 C24 C23 115.5(2) . .
O12 C24 C25 123.3(2) . .
C23 C24 C25 121.2(2) . .
O9 C17 C16 119.1(2) . .
O9 C17 C18 120.2(2) . .
C16 C17 C18 120.6(2) . .
O8 C16 C15 121.1(2) . .
O8 C16 C17 118.1(2) . .
C15 C16 C17 120.8(2) . .
C13 C7 C4 110.3(2) . .
C13 C7 C29 113.0(2) . .
C4 C7 C29 113.6(2) . .
C13 C7 H16 106.4 . .
C4 C7 H16 106.4 . .
C29 C7 H16 106.4 . .
O10 C22 C27 123.1(2) . .
O10 C22 C23 116.4(2) . .
C27 C22 C23 120.5(2) . .
O11 C23 C24 122.5(2) . .
O11 C23 C22 117.6(2) . .
C24 C23 C22 119.9(2) . .
O3 C3 C2 117.0(2) . .
O3 C3 C4 122.3(2) . .
C2 C3 C4 120.6(2) . .
O5 C9 C10 118.6(2) . .
O5 C9 C8 121.7(2) . .
C10 C9 C8 119.7(2) . .
O2 C2 C1 116.8(2) . .
O2 C2 C3 123.5(2) . .
C1 C2 C3 119.7(2) . .
C22 C27 C26 117.8(2) . .
C22 C27 C21 121.2(2) . .
C26 C27 C21 120.9(2) . .
C6 C28 C25 111.1(2) . .
C6 C28 C35 112.2(2) . .
C25 C28 C35 113.0(2) . .
C6 C28 H28 106.7 . .
C25 C28 H28 106.7 . .
C35 C28 H28 106.7 . .
C36 C35 C28 113.5(2) . .
C36 C35 H35A 108.9 . .
C28 C35 H35A 108.9 . .
C36 C35 H35B 108.9 . .
C28 C35 H35B 108.9 . .
H35A C35 H35B 107.7 . .
C34 C33 C21 112.8(2) . .
C34 C33 H33A 109.0 . .
C21 C33 H33A 109.0 . .
C34 C33 H33B 109.0 . .
C21 C33 H33B 109.0 . .
H33A C33 H33B 107.8 . .
C33 C34 H34A 109.5 . .
C33 C34 H34B 109.5 . .
H34A C34 H34B 109.5 . .
C33 C34 H34C 109.5 . .
H34A C34 H34C 109.5 . .
H34B C34 H34C 109.5 . .
C29 C30 H30A 109.5 . .
C29 C30 H30B 109.5 . .
H30A C30 H30B 109.5 . .
C29 C30 H30C 109.5 . .
H30A C30 H30C 109.5 . .
H30B C30 H30C 109.5 . .
C30 C29 C7 112.7(2) . .
C30 C29 H29A 109.0 . .
C7 C29 H29A 109.0 . .
C30 C29 H29B 109.0 . .
C7 C29 H29B 109.0 . .
H29A C29 H29B 107.8 . .
C31 C32 H32A 109.5 . .
C31 C32 H32B 109.5 . .
H32A C32 H32B 109.5 . .
C31 C32 H32C 109.5 . .
H32A C32 H32C 109.5 . .
H32B C32 H32C 109.5 . .
O1B C1B C7B 124.9(5) . 3_665
O1B C1B C2B 118.3(5) . .
C7B C1B C2B 115.9(3) 3_665 .
C3B C2B C7B 119.2(5) . .
C3B C2B C1B 119.6(5) . .
C7B C2B C1B 121.3(4) . .
O2B C7B C1B 0.0(3) 3_665 3_665
O2B C7B C6B 118.3(4) 3_665 .
C1B C7B C6B 118.3(4) 3_665 .
O2B C7B C2B 122.8(3) 3_665 .
C1B C7B C2B 122.8(3) 3_665 .
C6B C7B C2B 118.9(4) . .
C2E O1E H1E 109.5 . .
C2E C3E H3E1 109.5 . .
C2E C3E H3E2 109.5 . .
H3E1 C3E H3E2 109.5 . .
C2E C3E H3E3 109.5 . .
H3E1 C3E H3E3 109.5 . .
H3E2 C3E H3E3 109.5 . .
O1E C2E C1E 111.0(3) . .
O1E C2E C3E 110.1(3) . .
C1E C2E C3E 112.5(3) . .
O1E C2E H2E 107.7 . .
C1E C2E H2E 107.7 . .
C3E C2E H2E 107.7 . .
C2E C1E H1E1 109.5 . .
C2E C1E H1E2 109.5 . .
H1E1 C1E H1E2 109.5 . .
C2E C1E H1E3 109.5 . .
H1E1 C1E H1E3 109.5 . .
H1E2 C1E H1E3 109.5 . .
C2F O1F H1F 109.5 . .
C2F C3F H3F1 109.5 . .
C2F C3F H3F2 109.5 . .
H3F1 C3F H3F2 109.5 . .
C2F C3F H3F3 109.5 . .
H3F1 C3F H3F3 109.5 . .
H3F2 C3F H3F3 109.5 . .
O1F C2F C1F 110.6(3) . .
O1F C2F C3F 112.4(3) . .
C1F C2F C3F 113.9(3) . .
O1F C2F H2F 106.5 . .
C1F C2F H2F 106.5 . .
C3F C2F H2F 106.5 . .
C2F C1F H1F1 109.5 . .
C2F C1F H1F2 109.5 . .
H1F1 C1F H1F2 109.5 . .
C2F C1F H1F3 109.5 . .
H1F1 C1F H1F3 109.5 . .
H1F2 C1F H1F3 109.5 . .
O1D C2D C1D 110.6(4) . .
O1D C2D C3D 109.5(4) . .
C1D C2D C3D 111.7(4) . .
O1D C2D H2D 108.3 . .
C1D C2D H2D 108.3 . .
C3D C2D H2D 108.3 . .
C2D C3D H3D1 109.5 . .
C2D C3D H3D2 109.5 . .
H3D1 C3D H3D2 109.5 . .
C2D C3D H3D3 109.5 . .
H3D1 C3D H3D3 109.5 . .
H3D2 C3D H3D3 109.5 . .
C2D C1D H1D1 109.5 . .
C2D C1D H1D2 109.5 . .
H1D1 C1D H1D2 109.5 . .
C2D C1D H1D3 109.5 . .
H1D1 C1D H1D3 109.5 . .
H1D2 C1D H1D3 109.5 . .
C2C O1C H1C 109.5 . .
C2C C3C H3C1 109.5 . .
C2C C3C H3C2 109.5 . .
H3C1 C3C H3C2 109.5 . .
C2C C3C H3C3 109.5 . .
H3C1 C3C H3C3 109.5 . .
H3C2 C3C H3C3 109.5 . .
O1C C2C C3C 107.4(3) . .
O1C C2C C1C 109.4(3) . .
C3C C2C C1C 113.0(4) . .
O1C C2C H2C 109.0 . .
C3C C2C H2C 109.0 . .
C1C C2C H2C 109.0 . .
C2C C1C H1C1 109.5 . .
C2C C1C H1C2 109.5 . .
H1C1 C1C H1C2 109.5 . .
C2C C1C H1C3 109.5 . .
H1C1 C1C H1C3 109.5 . .
H1C2 C1C H1C3 109.5 . .
C5B C6B C7B 121.2(6) . .
C5B C6B H6B 119.4 . .
C7B C6B H6B 119.4 . .
C5B C4B C3B 117.7(5) . .
C5B C4B H4B 121.2 . .
C3B C4B H4B 121.2 . .
C2B C3B C4B 119.5(6) . .
C2B C3B H3B 120.2 . .
C4B C3B H3B 120.2 . .
C6B C5B C4B 123.4(6) . .
C6B C5B H5B 118.3 . .
C4B C5B H5B 118.3 . .
O2D C5D C6D 106(2) . .
O2D C5D C4D 96.2(17) . .
C6D C5D C4D 100(2) . .
O2D C5D H5D 117.3 . .
C6D C5D H5D 117.3 . .
C4D C5D H5D 117.3 . .
C5D O2D H2D1 109.5 . .
C5D C4D H4D1 109.5 . .
C5D C4D H4D2 109.5 . .
H4D1 C4D H4D2 109.5 . .
C5D C4D H4D3 109.5 . .
H4D1 C4D H4D3 109.5 . .
H4D2 C4D H4D3 109.5 . .
C5D C6D H6D1 109.5 . .
C5D C6D H6D2 109.5 . .
H6D1 C6D H6D2 109.5 . .
C5D C6D H6D3 109.5 . .
H6D1 C6D H6D3 109.5 . .
H6D2 C6D H6D3 109.5 . .

loop_
_geom_bond_atom_site_label_1
_geom_bond_atom_site_label_2
_geom_bond_distance
_geom_bond_site_symmetry_2
O12 C24 1.390(3) .
O12 H12 0.8400 .
O6 C10 1.394(3) .
O6 H6 0.8400 .
O8 C16 1.385(3) .
O8 H8 0.8400 .
O9 C17 1.375(3) .
O9 H9 0.8400 .
O7 C15 1.374(3) .
O7 H7 0.8400 .
O3 C3 1.392(3) .
O3 H3 0.8400 .
O11 C23 1.369(3) .
O11 H11 0.8400 .
O1 C1 1.382(3) .
O1 H1 0.8400 .
O10 C22 1.378(3) .
O10 H10 0.8400 .
O4 C8 1.379(3) .
O4 H4 0.8400 .
O5 C9 1.371(3) .
O5 H5 0.8400 .
O2 C2 1.362(3) .
O2 H2 0.8400 .
C5 C4 1.391(4) .
C5 C6 1.402(4) .
C5 H13 0.9500 .
C13 C12 1.395(4) .
C13 C8 1.402(4) .
C13 C7 1.530(3) .
C12 C11 1.399(4) .
C12 H15 0.9500 .
C14 C20 1.523(4) .
C14 C11 1.532(4) .
C14 C31 1.540(4) .
C14 H14 1.0000 .
C15 C16 1.390(4) .
C15 C20 1.403(4) .
C20 C19 1.401(4) .
C4 C3 1.396(4) .
C4 C7 1.531(3) .
C36 C35 1.525(4) .
C36 H36A 0.9800 .
C36 H36B 0.9800 .
C36 H36C 0.9800 .
C6 C1 1.391(4) .
C6 C28 1.522(4) .
C25 C24 1.392(4) .
C25 C26 1.392(4) .
C25 C28 1.530(3) .
C19 C18 1.390(4) .
C19 H19 0.9500 .
C10 C9 1.385(4) .
C10 C11 1.392(4) .
C1 C2 1.388(4) .
C26 C27 1.401(4) .
C26 H26 0.9500 .
C31 C32 1.525(4) .
C31 H31A 0.9900 .
C31 H31B 0.9900 .
C18 C17 1.397(4) .
C18 C21 1.531(4) .
C8 C9 1.399(4) .
C21 C27 1.532(4) .
C21 C33 1.532(4) .
C21 H21 1.0000 .
C24 C23 1.391(4) .
C17 C16 1.394(4) .
C7 C29 1.535(4) .
C7 H16 1.0000 .
C22 C27 1.395(4) .
C22 C23 1.398(4) .
C3 C2 1.393(4) .
C28 C35 1.540(4) .
C28 H28 1.0000 .
C35 H35A 0.9900 .
C35 H35B 0.9900 .
C33 C34 1.526(4) .
C33 H33A 0.9900 .
C33 H33B 0.9900 .
C34 H34A 0.9800 .
C34 H34B 0.9800 .
C34 H34C 0.9800 .
C30 C29 1.526(4) .
C30 H30A 0.9800 .
C30 H30B 0.9800 .
C30 H30C 0.9800 .
C29 H29A 0.9900 .
C29 H29B 0.9900 .
C32 H32A 0.9800 .
C32 H32B 0.9800 .
C32 H32C 0.9800 .
C1B O1B 1.220(7) .
C1B C7B 1.379(5) 3_665
C1B C2B 1.421(5) .
C2B C3B 1.389(6) .
C2B C7B 1.407(6) .
C7B O2B 1.379(5) 3_665
C7B C1B 1.379(5) 3_665
C7B C6B 1.390(5) .
O1E C2E 1.451(4) .
O1E H1E 0.8400 .
C3E C2E 1.520(5) .
C3E H3E1 0.9800 .
C3E H3E2 0.9800 .
C3E H3E3 0.9800 .
C2E C1E 1.491(5) .
C2E H2E 1.0000 .
C1E H1E1 0.9800 .
C1E H1E2 0.9800 .
C1E H1E3 0.9800 .
O1F C2F 1.431(4) .
O1F H1F 0.8400 .
C3F C2F 1.504(5) .
C3F H3F1 0.9800 .
C3F H3F2 0.9800 .
C3F H3F3 0.9800 .
C2F C1F 1.498(5) .
C2F H2F 1.0000 .
C1F H1F1 0.9800 .
C1F H1F2 0.9800 .
C1F H1F3 0.9800 .
O1D C2D 1.466(5) .
O1D H1D 0.8400 .
C2D C1D 1.507(6) .
C2D C3D 1.511(7) .
C2D H2D 1.0000 .
C3D H3D1 0.9800 .
C3D H3D2 0.9800 .
C3D H3D3 0.9800 .
C1D H1D1 0.9800 .
C1D H1D2 0.9800 .
C1D H1D3 0.9800 .
O1C C2C 1.430(4) .
O1C H1C 0.8400 .
C3C C2C 1.498(5) .
C3C H3C1 0.9800 .
C3C H3C2 0.9800 .
C3C H3C3 0.9800 .
C2C C1C 1.513(6) .
C2C H2C 1.0000 .
C1C H1C1 0.9800 .
C1C H1C2 0.9800 .
C1C H1C3 0.9800 .
C6B C5B 1.303(8) .
C6B H6B 0.9500 .
C4B C5B 1.370(9) .
C4B C3B 1.426(9) .
C4B H4B 0.9500 .
C3B H3B 0.9500 .
C5B H5B 0.9500 .
C5D O2D 1.45(2) .
C5D C6D 1.57(3) .
C5D C4D 1.59(2) .
C5D H5D 1.0000 .
O2D H2D1 0.8400 .
C4D H4D1 0.9800 .
C4D H4D2 0.9800 .
C4D H4D3 0.9800 .
C6D H6D1 0.9800 .
C6D H6D2 0.9800 .
C6D H6D3 0.9800 .

loop_
_geom_torsion_atom_site_label_1
_geom_torsion_atom_site_label_2
_geom_torsion_atom_site_label_3
_geom_torsion_atom_site_label_4
_geom_torsion
_geom_torsion_site_symmetry_1
_geom_torsion_site_symmetry_4
C8 C13 C12 C11 -2.1(4) . .
C7 C13 C12 C11 178.0(2) . .
O7 C15 C20 C19 -179.6(2) . .
C16 C15 C20 C19 1.1(4) . .
O7 C15 C20 C14 0.6(4) . .
C16 C15 C20 C14 -178.8(2) . .
C11 C14 C20 C19 92.8(3) . .
C31 C14 C20 C19 -35.7(3) . .
C11 C14 C20 C15 -87.4(3) . .
C31 C14 C20 C15 144.1(2) . .
C6 C5 C4 C3 -0.9(4) . .
C6 C5 C4 C7 176.4(2) . .
C4 C5 C6 C1 -2.0(4) . .
C4 C5 C6 C28 178.7(2) . .
C15 C20 C19 C18 0.2(4) . .
C14 C20 C19 C18 180.0(2) . .
C5 C6 C1 O1 -177.5(2) . .
C28 C6 C1 O1 1.9(4) . .
C5 C6 C1 C2 2.7(4) . .
C28 C6 C1 C2 -178.0(2) . .
C9 C10 C11 C12 1.9(4) . .
O6 C10 C11 C12 177.6(2) . .
C9 C10 C11 C14 -177.8(2) . .
O6 C10 C11 C14 -2.1(4) . .
C13 C12 C11 C10 -0.8(4) . .
C13 C12 C11 C14 178.9(2) . .
C20 C14 C11 C10 95.9(3) . .
C31 C14 C11 C10 -135.5(2) . .
C20 C14 C11 C12 -83.8(3) . .
C31 C14 C11 C12 44.8(3) . .
C24 C25 C26 C27 3.2(4) . .
C28 C25 C26 C27 -177.1(2) . .
C20 C14 C31 C32 -166.6(2) . .
C11 C14 C31 C32 66.0(3) . .
C20 C19 C18 C17 -0.1(4) . .
C20 C19 C18 C21 178.1(2) . .
C12 C13 C8 O4 -175.7(2) . .
C7 C13 C8 O4 4.1(4) . .
C12 C13 C8 C9 4.1(4) . .
C7 C13 C8 C9 -176.1(2) . .
C19 C18 C21 C27 -93.0(3) . .
C17 C18 C21 C27 85.2(3) . .
C19 C18 C21 C33 33.0(3) . .
C17 C18 C21 C33 -148.8(2) . .
C26 C25 C24 O12 179.7(2) . .
C28 C25 C24 O12 0.0(4) . .
C26 C25 C24 C23 -1.7(4) . .
C28 C25 C24 C23 178.7(2) . .
C19 C18 C17 O9 179.1(2) . .
C21 C18 C17 O9 0.8(4) . .
C19 C18 C17 C16 -1.1(4) . .
C21 C18 C17 C16 -179.4(2) . .
O7 C15 C16 O8 -2.2(4) . .
C20 C15 C16 O8 177.2(2) . .
O7 C15 C16 C17 178.3(2) . .
C20 C15 C16 C17 -2.3(4) . .
O9 C17 C16 O8 2.6(4) . .
C18 C17 C16 O8 -177.2(2) . .
O9 C17 C16 C15 -177.8(2) . .
C18 C17 C16 C15 2.4(4) . .
C12 C13 C7 C4 86.3(3) . .
C8 C13 C7 C4 -93.5(3) . .
C12 C13 C7 C29 -42.1(3) . .
C8 C13 C7 C29 138.0(2) . .
C5 C4 C7 C13 -89.5(3) . .
C3 C4 C7 C13 87.8(3) . .
C5 C4 C7 C29 38.7(3) . .
C3 C4 C7 C29 -144.1(2) . .
O12 C24 C23 O11 -1.5(4) . .
C25 C24 C23 O11 179.7(2) . .
O12 C24 C23 C22 177.4(2) . .
C25 C24 C23 C22 -1.4(4) . .
O10 C22 C23 O11 2.8(4) . .
C27 C22 C23 O11 -178.1(2) . .
O10 C22 C23 C24 -176.1(2) . .
C27 C22 C23 C24 3.0(4) . .
C5 C4 C3 O3 178.8(2) . .
C7 C4 C3 O3 1.5(4) . .
C5 C4 C3 C2 3.1(4) . .
C7 C4 C3 C2 -174.2(2) . .
C11 C10 C9 O5 178.1(2) . .
O6 C10 C9 O5 2.4(4) . .
C11 C10 C9 C8 0.0(4) . .
O6 C10 C9 C8 -175.7(2) . .
O4 C8 C9 O5 -1.4(4) . .
C13 C8 C9 O5 178.8(2) . .
O4 C8 C9 C10 176.7(2) . .
C13 C8 C9 C10 -3.1(4) . .
O1 C1 C2 O2 -0.3(4) . .
C6 C1 C2 O2 179.5(2) . .
O1 C1 C2 C3 179.7(2) . .
C6 C1 C2 C3 -0.5(4) . .
O3 C3 C2 O2 1.6(4) . .
C4 C3 C2 O2 177.5(3) . .
O3 C3 C2 C1 -178.4(2) . .
C4 C3 C2 C1 -2.5(4) . .
O10 C22 C27 C26 177.6(2) . .
C23 C22 C27 C26 -1.5(4) . .
O10 C22 C27 C21 -2.6(4) . .
C23 C22 C27 C21 178.3(2) . .
C25 C26 C27 C22 -1.7(4) . .
C25 C26 C27 C21 178.5(2) . .
C18 C21 C27 C22 -97.3(3) . .
C33 C21 C27 C22 136.1(2) . .
C18 C21 C27 C26 82.6(3) . .
C33 C21 C27 C26 -44.0(3) . .
C1 C6 C28 C25 -85.5(3) . .
C5 C6 C28 C25 93.8(3) . .
C1 C6 C28 C35 146.8(2) . .
C5 C6 C28 C35 -33.8(3) . .
C24 C25 C28 C6 96.6(3) . .
C26 C25 C28 C6 -83.0(3) . .
C24 C25 C28 C35 -136.2(2) . .
C26 C25 C28 C35 44.2(3) . .
C6 C28 C35 C36 -172.0(2) . .
C25 C28 C35 C36 61.4(3) . .
C18 C21 C33 C34 169.1(2) . .
C27 C21 C33 C34 -65.6(3) . .
C13 C7 C29 C30 -61.7(3) . .
C4 C7 C29 C30 171.6(2) . .
O1B C1B C2B C3B 9.7(6) . .
C7B C1B C2B C3B 179.4(3) 3_665 .
O1B C1B C2B C7B -169.6(4) . .
C7B C1B C2B C7B 0.1(5) 3_665 .
C3B C2B C7B O2B -179.4(3) . 3_665
C1B C2B C7B O2B -0.1(6) . 3_665
C3B C2B C7B C1B -179.4(3) . 3_665
C1B C2B C7B C1B -0.1(6) . 3_665
C3B C2B C7B C6B 0.1(5) . .
C1B C2B C7B C6B 179.4(3) . .
O2B C7B C6B C5B 177.2(4) 3_665 .
C1B C7B C6B C5B 177.2(4) 3_665 .
C2B C7B C6B C5B -2.4(6) . .
C7B C2B C3B C4B 1.6(6) . .
C1B C2B C3B C4B -177.7(4) . .
C5B C4B C3B C2B -1.2(7) . .
C7B C6B C5B C4B 3.0(7) . .
C3B C4B C5B C6B -1.2(8) . .
